data_4347798
loop_
_publ_author_name
'Chan, Michael Ho-Yeung'
'Wong, Hok-Lai'
'Yam, Vivian Wing-Wah'

_publ_section_title
;
 Synthesis and Photochromic Studies of Dithienylethene-Containing
 Cyclometalated Alkynylplatinum(II)
 1,3-Bis(N-alkylbenzimidazol-2'-yl)benzene Complexes.
;
_journal_issue 11
_journal_name_full 'Inorganic chemistry'
_journal_page_first 5570
_journal_page_last 5577
_journal_paper_doi 10.1021/acs.inorgchem.6b00619
_journal_volume 55
_journal_year 2016
_chemical_formula_moiety 'C46 H44 N4 Pt S3'
_chemical_formula_sum 'C46 H44 N4 Pt S3'
_chemical_formula_weight 944.12
_space_group_IT_number 2
_space_group_name_Hall '-P 1'
_space_group_name_H-M_alt 'P -1'
_symmetry_cell_setting triclinic
_symmetry_Int_Tables_number 2
_symmetry_space_group_name_Hall '-P 1'
_symmetry_space_group_name_H-M 'P -1'
_atom_sites_solution_hydrogens geom
_atom_sites_solution_primary direct
_atom_sites_solution_secondary difmap
_audit_creation_method SHELXL-97
_cell_angle_alpha 70.576(3)
_cell_angle_beta 78.466(3)
_cell_angle_gamma 77.561(3)
_cell_formula_units_Z 4
_cell_length_a 13.310(3)
_cell_length_b 17.748(4)
_cell_length_c 19.448(4)
_cell_measurement_reflns_used 23526
_cell_measurement_temperature 301(2)
_cell_measurement_theta_max 25.03
_cell_measurement_theta_min 2.56
_cell_volume 4189.7(16)
_computing_cell_refinement 'SAINT (Bruker, 2004)'
_computing_data_collection 'SMART (Bruker, 2004)'
_computing_data_reduction 'SAINT (Bruker, 2004)'
_computing_publication_material 'SHELXL (Sheldrick, 2008)'
_computing_structure_refinement 'SHELXL (Sheldrick, 2008)'
_computing_structure_solution 'SHELXS (Sheldrick, 2008)'
_diffrn_ambient_temperature 301(2)
_diffrn_measured_fraction_theta_full 0.980
_diffrn_measured_fraction_theta_max 0.980
_diffrn_measurement_device_type 'Bruker SMART 1000 CCD'
_diffrn_measurement_method '\w & \t scan'
_diffrn_radiation_monochromator graphite
_diffrn_radiation_source 'fine-focus sealed tube'
_diffrn_radiation_type MoK\a
_diffrn_radiation_wavelength 0.71073
_diffrn_reflns_av_R_equivalents 0.0266
_diffrn_reflns_av_sigmaI/netI 0.0522
_diffrn_reflns_limit_h_max 15
_diffrn_reflns_limit_h_min -15
_diffrn_reflns_limit_k_max 20
_diffrn_reflns_limit_k_min -21
_diffrn_reflns_limit_l_max 23
_diffrn_reflns_limit_l_min -22
_diffrn_reflns_number 23526
_diffrn_reflns_theta_full 25.03
_diffrn_reflns_theta_max 25.03
_diffrn_reflns_theta_min 2.56
_diffrn_standards_number 0
_exptl_absorpt_coefficient_mu 3.536
_exptl_absorpt_correction_T_max 0.9655
_exptl_absorpt_correction_T_min 0.2709
_exptl_absorpt_correction_type multi-scan
_exptl_absorpt_process_details 'SADABS (Sheldrick, 2008)'
_exptl_crystal_colour brown
_exptl_crystal_density_diffrn 1.497
_exptl_crystal_density_method 'not measured'
_exptl_crystal_description plate
_exptl_crystal_F_000 1896
_exptl_crystal_size_max 0.50
_exptl_crystal_size_mid 0.20
_exptl_crystal_size_min 0.01
_refine_diff_density_max 1.069
_refine_diff_density_min -0.788
_refine_diff_density_rms 0.080
_refine_ls_extinction_method none
_refine_ls_goodness_of_fit_ref 0.978
_refine_ls_hydrogen_treatment constr
_refine_ls_matrix_type full
_refine_ls_number_parameters 1022
_refine_ls_number_reflns 14492
_refine_ls_number_restraints 73
_refine_ls_restrained_S_all 0.979
_refine_ls_R_factor_all 0.0570
_refine_ls_R_factor_gt 0.0338
_refine_ls_shift/su_max 0.003
_refine_ls_shift/su_mean 0.000
_refine_ls_structure_factor_coef Fsqd
_refine_ls_weighting_details 'calc w=1/[\s^2^(Fo^2^)+(0.0398P)^2^+0.0000P] where P=(Fo^2^+2Fc^2^)/3'
_refine_ls_weighting_scheme calc
_refine_ls_wR_factor_gt 0.0751
_refine_ls_wR_factor_ref 0.0831
_reflns_number_gt 10481
_reflns_number_total 14492
_reflns_threshold_expression I>2\s(I)
_cod_data_source_file ic6b00619_si_001.cif
_cod_data_source_block wt2455w-shelxl
_cod_original_cell_volume 4189.6(14)
_cod_database_code 4347798
_publcif_datablock.id {2f494956-7b14-4e45-bc33-3cda3557717d}

loop_
_symmetry_equiv_pos_as_xyz
'x, y, z'
'-x, -y, -z'

loop_
_atom_site_label
_atom_site_type_symbol
_atom_site_fract_x
_atom_site_fract_y
_atom_site_fract_z
_atom_site_U_iso_or_equiv
_atom_site_adp_type
_atom_site_occupancy
_atom_site_symmetry_multiplicity
_atom_site_calc_flag
_atom_site_refinement_flags
_atom_site_disorder_assembly
_atom_site_disorder_group
Pt1 Pt 0.592796(14) 0.466036(11) 0.108573(11) 0.04894(7) Uani 1 1 d . A .
Pt2 Pt 0.070794(14) 0.430197(11) 0.406515(10) 0.04755(7) Uani 1 1 d . . .
S5 S 0.30066(15) -0.16254(12) 0.70092(15) 0.1139(8) Uani 1 1 d . . .
S6 S -0.18239(17) -0.13215(13) 0.73505(14) 0.1142(7) Uani 1 1 d . B .
N1 N 0.5175(3) 0.4227(2) 0.2113(2) 0.0504(10) Uani 1 1 d . . .
N2 N 0.4118(3) 0.3404(3) 0.2880(2) 0.0586(11) Uani 1 1 d . . .
N3 N 0.6668(3) 0.4290(3) -0.0941(2) 0.0593(12) Uani 1 1 d . . .
N4 N 0.6505(3) 0.4741(2) 0.0020(2) 0.0549(11) Uani 1 1 d . . .
N5 N 0.1412(3) 0.4551(3) 0.4781(2) 0.0523(10) Uani 1 1 d . . .
N6 N 0.1870(3) 0.5465(3) 0.5159(3) 0.0599(12) Uani 1 1 d . . .
N7 N -0.0815(3) 0.5374(3) 0.2261(2) 0.0635(12) Uani 1 1 d . . .
N8 N -0.0062(3) 0.4494(2) 0.3213(2) 0.0516(10) Uani 1 1 d . . .
C1 C 0.4936(4) 0.4430(3) 0.2753(3) 0.0523(13) Uani 1 1 d . . .
C2 C 0.5239(4) 0.5001(3) 0.2969(3) 0.0621(15) Uani 1 1 d . . .
H2 H 0.5699 0.5334 0.2654 0.075 Uiso 1 1 calc R . .
C3 C 0.4849(4) 0.5067(4) 0.3656(3) 0.0734(17) Uani 1 1 d . . .
H3 H 0.5046 0.5453 0.3807 0.088 Uiso 1 1 calc R . .
C4 C 0.4169(5) 0.4573(4) 0.4132(3) 0.0757(18) Uani 1 1 d . . .
H4 H 0.3914 0.4637 0.4594 0.091 Uiso 1 1 calc R . .
C5 C 0.3863(4) 0.3991(4) 0.3939(3) 0.0704(16) Uani 1 1 d . . .
H5 H 0.3405 0.3658 0.4259 0.084 Uiso 1 1 calc R . .
C6 C 0.4265(4) 0.3920(3) 0.3246(3) 0.0578(14) Uani 1 1 d . . .
C7 C 0.4696(4) 0.3590(3) 0.2212(3) 0.0508(12) Uani 1 1 d . . .
C8 C 0.4834(4) 0.3276(3) 0.1589(3) 0.0514(12) Uani 1 1 d . . .
C9 C 0.4480(4) 0.2631(3) 0.1505(3) 0.0656(15) Uani 1 1 d . . .
H9 H 0.4081 0.2312 0.1897 0.079 Uiso 1 1 calc R . .
C10 C 0.4720(5) 0.2468(3) 0.0845(3) 0.0684(16) Uani 1 1 d . . .
H10 H 0.4488 0.2031 0.0800 0.082 Uiso 1 1 calc R . .
C11 C 0.5289(4) 0.2930(4) 0.0250(4) 0.0696(16) Uani 1 1 d . A .
H11 H 0.5421 0.2815 -0.0196 0.084 Uiso 1 1 calc R . .
C12 C 0.5672(4) 0.3574(3) 0.0313(3) 0.0520(12) Uani 1 1 d . . .
C13 C 0.5450(4) 0.3735(3) 0.0989(3) 0.0489(12) Uani 1 1 d . A .
C14 C 0.6272(4) 0.4178(3) -0.0217(3) 0.0570(13) Uani 1 1 d . A .
C15 C 0.7188(4) 0.4942(4) -0.1165(3) 0.0672(16) Uani 1 1 d . A .
C16 C 0.7739(4) 0.5306(4) -0.1835(4) 0.0774(18) Uani 1 1 d . . .
H16 H 0.7813 0.5122 -0.2241 0.093 Uiso 1 1 calc R A .
C17 C 0.8170(5) 0.5952(5) -0.1865(4) 0.090(2) Uani 1 1 d . A .
H17 H 0.8536 0.6218 -0.2308 0.108 Uiso 1 1 calc R . .
C18 C 0.8087(5) 0.6229(4) -0.1268(4) 0.086(2) Uani 1 1 d . . .
H18 H 0.8409 0.6663 -0.1318 0.103 Uiso 1 1 calc R A .
C19 C 0.7530(4) 0.5869(3) -0.0595(3) 0.0722(17) Uani 1 1 d . A .
H19 H 0.7458 0.6061 -0.0194 0.087 Uiso 1 1 calc R . .
C20 C 0.7093(4) 0.5222(3) -0.0549(3) 0.0615(14) Uani 1 1 d . A .
C21 C 0.3387(5) 0.2822(4) 0.3165(3) 0.0764(18) Uani 1 1 d D . .
H21A H 0.3089 0.2801 0.2757 0.092 Uiso 1 1 calc R . .
H21B H 0.2825 0.3017 0.3497 0.092 Uiso 1 1 calc R . .
C22 C 0.3862(7) 0.1980(4) 0.3565(4) 0.112(3) Uani 1 1 d D . .
H22A H 0.3384 0.1616 0.3617 0.134 Uiso 1 1 calc R . .
H22B H 0.4491 0.1823 0.3260 0.134 Uiso 1 1 calc R . .
C23 C 0.4122(9) 0.1861(6) 0.4294(6) 0.171(5) Uani 1 1 d D . .
H23A H 0.4724 0.2114 0.4235 0.205 Uiso 1 1 calc R . .
H23B H 0.3548 0.2134 0.4562 0.205 Uiso 1 1 calc R . .
C24 C 0.4342(9) 0.1019(6) 0.4730(6) 0.188(5) Uani 1 1 d D . .
H24A H 0.4463 0.0990 0.5210 0.281 Uiso 1 1 calc R . .
H24B H 0.4948 0.0753 0.4491 0.281 Uiso 1 1 calc R . .
H24C H 0.3760 0.0757 0.4779 0.281 Uiso 1 1 calc R . .
C25 C 0.6483(4) 0.3867(4) -0.1420(3) 0.0752(17) Uani 0.702(10) 1 d PD A 1
H25A H 0.6487 0.4238 -0.1917 0.090 Uiso 0.702(10) 1 calc PR A 1
H25B H 0.5796 0.3715 -0.1258 0.090 Uiso 0.702(10) 1 calc PR A 1
C26 C 0.7270(5) 0.3115(4) -0.1439(4) 0.086(2) Uani 0.702(10) 1 d PD A 1
H26A H 0.7396 0.2811 -0.0940 0.103 Uiso 0.702(10) 1 calc PR A 1
H26B H 0.7920 0.3280 -0.1715 0.103 Uiso 0.702(10) 1 calc PR A 1
C27 C 0.6951(14) 0.2557(7) -0.1779(7) 0.130(5) Uani 0.702(10) 1 d PD A 1
H27A H 0.7508 0.2107 -0.1792 0.156 Uiso 0.702(10) 1 calc PR A 1
H27B H 0.6341 0.2342 -0.1479 0.156 Uiso 0.702(10) 1 calc PR A 1
C28 C 0.6725(10) 0.2997(7) -0.2517(7) 0.124(4) Uani 0.702(10) 1 d PD A 1
H28A H 0.6577 0.2631 -0.2739 0.186 Uiso 0.702(10) 1 calc PR A 1
H28B H 0.7314 0.3239 -0.2803 0.186 Uiso 0.702(10) 1 calc PR A 1
H28C H 0.6132 0.3412 -0.2498 0.186 Uiso 0.702(10) 1 calc PR A 1
C25' C 0.6483(4) 0.3867(4) -0.1420(3) 0.0752(17) Uani 0.298(10) 1 d PD A 2
H25C H 0.6487 0.4238 -0.1917 0.090 Uiso 0.298(10) 1 calc PR A 2
H25D H 0.5796 0.3715 -0.1258 0.090 Uiso 0.298(10) 1 calc PR A 2
C26' C 0.7270(5) 0.3115(4) -0.1439(4) 0.086(2) Uani 0.298(10) 1 d PD A 2
H26C H 0.7193 0.2685 -0.0978 0.103 Uiso 0.298(10) 1 calc PR A 2
H26D H 0.7975 0.3229 -0.1546 0.103 Uiso 0.298(10) 1 calc PR A 2
C27' C 0.699(3) 0.2898(16) -0.2066(17) 0.130(5) Uani 0.298(10) 1 d PD A 2
H27C H 0.6238 0.3023 -0.2039 0.156 Uiso 0.298(10) 1 calc PR A 2
H27D H 0.7271 0.3263 -0.2523 0.156 Uiso 0.298(10) 1 calc PR A 2
C28' C 0.729(2) 0.2101(14) -0.2128(16) 0.124(4) Uani 0.298(10) 1 d PD A 2
H28D H 0.6761 0.1970 -0.2318 0.186 Uiso 0.298(10) 1 calc PR A 2
H28E H 0.7384 0.1722 -0.1651 0.186 Uiso 0.298(10) 1 calc PR A 2
H28F H 0.7932 0.2074 -0.2455 0.186 Uiso 0.298(10) 1 calc PR A 2
C29 C 0.6269(4) 0.5710(3) 0.1155(3) 0.0530(13) Uani 1 1 d . . .
C30 C 0.6317(4) 0.6373(3) 0.1154(3) 0.0599(14) Uani 1 1 d . A .
S1 S 0.70636(13) 0.77863(10) 0.04016(9) 0.0771(4) Uani 1 1 d D A .
C31 C 0.6400(4) 0.7155(3) 0.1154(3) 0.0610(14) Uani 1 1 d D . .
C32 C 0.6020(4) 0.7515(3) 0.1714(3) 0.0580(14) Uani 1 1 d D A .
H32 H 0.5612 0.7287 0.2152 0.070 Uiso 1 1 calc R . .
C33 C 0.6354(4) 0.8299(3) 0.1515(3) 0.0627(14) Uani 1 1 d D . .
C34 C 0.6896(5) 0.8526(3) 0.0829(3) 0.0668(15) Uani 1 1 d D A .
S2 S 0.62548(18) 0.95376(13) 0.29235(12) 0.1061(7) Uani 1 1 d D A .
C35 C 0.4112(7) 0.9612(5) 0.3409(4) 0.134(3) Uani 1 1 d D . .
H35A H 0.4257 0.9447 0.3906 0.200 Uiso 1 1 calc R . .
H35B H 0.3541 0.9371 0.3391 0.200 Uiso 1 1 calc R . .
H35C H 0.3935 1.0191 0.3236 0.200 Uiso 1 1 calc R . .
C36 C 0.5061(6) 0.9339(4) 0.2924(4) 0.094(2) Uani 1 1 d D A .
C37 C 0.5118(5) 0.8922(4) 0.2445(3) 0.0801(18) Uani 1 1 d D . .
H37 H 0.4544 0.8750 0.2375 0.096 Uiso 1 1 calc R A .
C38 C 0.6120(5) 0.8769(3) 0.2060(3) 0.0703(16) Uani 1 1 d D A .
C39 C 0.6841(5) 0.9064(4) 0.2267(4) 0.0831(19) Uani 1 1 d D . .
C40 C 0.7992(5) 0.8998(5) 0.2024(4) 0.112(3) Uani 1 1 d D A .
H40A H 0.8340 0.8911 0.2438 0.168 Uiso 1 1 calc R . .
H40B H 0.8143 0.9490 0.1653 0.168 Uiso 1 1 calc R . .
H40C H 0.8230 0.8552 0.1826 0.168 Uiso 1 1 calc R . .
S3 S 0.7538(3) 1.07435(15) -0.02200(14) 0.1498(11) Uani 1 1 d D A .
C41 C 0.5701(7) 1.0312(4) 0.0639(5) 0.135(3) Uani 1 1 d D . .
H41A H 0.5354 1.0705 0.0250 0.202 Uiso 1 1 calc R . .
H41B H 0.5709 1.0552 0.1013 0.202 Uiso 1 1 calc R . .
H41C H 0.5340 0.9856 0.0847 0.202 Uiso 1 1 calc R . .
C42 C 0.6785(7) 1.0040(4) 0.0339(4) 0.104(2) Uani 1 1 d D A .
C43 C 0.7314(5) 0.9287(4) 0.0394(3) 0.0763(17) Uani 1 1 d D . .
C44 C 0.8326(6) 0.9273(5) -0.0016(4) 0.097(2) Uani 1 1 d D A .
H44 H 0.8779 0.8798 -0.0032 0.116 Uiso 1 1 calc R . .
C45 C 0.8565(7) 1.0025(5) -0.0383(4) 0.118(3) Uani 1 1 d D . .
C46 C 0.9539(7) 1.0274(7) -0.0907(5) 0.183(5) Uani 1 1 d D A .
H46A H 0.9657 1.0775 -0.0875 0.275 Uiso 1 1 calc R . .
H46B H 0.9446 1.0342 -0.1402 0.275 Uiso 1 1 calc R . .
H46C H 1.0126 0.9862 -0.0773 0.275 Uiso 1 1 calc R . .
C47 C 0.1870(4) 0.4151(3) 0.5399(3) 0.0541(13) Uani 1 1 d . . .
C48 C 0.2090(4) 0.3334(4) 0.5760(3) 0.0702(16) Uani 1 1 d . . .
H48 H 0.1910 0.2949 0.5600 0.084 Uiso 1 1 calc R . .
C49 C 0.2599(5) 0.3113(5) 0.6382(4) 0.095(2) Uani 1 1 d . . .
H49 H 0.2762 0.2569 0.6644 0.114 Uiso 1 1 calc R . .
C50 C 0.2862(5) 0.3709(6) 0.6610(4) 0.097(2) Uani 1 1 d . . .
H50 H 0.3193 0.3546 0.7026 0.117 Uiso 1 1 calc R . .
C51 C 0.2655(5) 0.4513(5) 0.6250(4) 0.0815(19) Uani 1 1 d . . .
H51 H 0.2837 0.4899 0.6408 0.098 Uiso 1 1 calc R . .
C52 C 0.2157(4) 0.4726(4) 0.5636(3) 0.0580(14) Uani 1 1 d . . .
C53 C 0.1414(4) 0.5356(3) 0.4636(3) 0.0508(12) Uani 1 1 d . . .
C54 C 0.0980(4) 0.5917(3) 0.3984(3) 0.0518(13) Uani 1 1 d . . .
C55 C 0.0850(4) 0.6752(3) 0.3712(3) 0.0644(15) Uani 1 1 d . . .
H55 H 0.1090 0.7049 0.3941 0.077 Uiso 1 1 calc R . .
C56 C 0.0366(5) 0.7138(4) 0.3100(4) 0.0729(17) Uani 1 1 d . . .
H56 H 0.0283 0.7699 0.2921 0.087 Uiso 1 1 calc R . .
C57 C -0.0004(4) 0.6726(3) 0.2739(3) 0.0679(15) Uani 1 1 d . . .
H57 H -0.0327 0.7002 0.2322 0.082 Uiso 1 1 calc R . .
C58 C 0.0123(4) 0.5877(3) 0.3018(3) 0.0540(13) Uani 1 1 d . . .
C59 C 0.0617(4) 0.5475(3) 0.3629(3) 0.0504(12) Uani 1 1 d . . .
C60 C -0.0253(4) 0.5271(3) 0.2802(3) 0.0531(13) Uani 1 1 d . . .
C61 C -0.1023(4) 0.4610(4) 0.2343(3) 0.0689(16) Uani 1 1 d . . .
C62 C -0.1598(5) 0.4348(5) 0.1964(4) 0.094(2) Uani 1 1 d . . .
H62 H -0.1932 0.4703 0.1575 0.113 Uiso 1 1 calc R . .
C63 C -0.1640(6) 0.3542(6) 0.2197(5) 0.114(3) Uani 1 1 d . . .
H63 H -0.2019 0.3346 0.1960 0.136 Uiso 1 1 calc R . .
C64 C -0.1149(6) 0.3003(5) 0.2768(5) 0.102(2) Uani 1 1 d . . .
H64 H -0.1190 0.2456 0.2894 0.122 Uiso 1 1 calc R . .
C65 C -0.0596(5) 0.3256(4) 0.3156(3) 0.0742(17) Uani 1 1 d . . .
H65 H -0.0274 0.2893 0.3549 0.089 Uiso 1 1 calc R . .
C66 C -0.0543(4) 0.4066(4) 0.2937(3) 0.0603(14) Uani 1 1 d . . .
C67 C 0.2069(4) 0.6234(4) 0.5198(3) 0.0735(17) Uani 1 1 d . . .
H67A H 0.2058 0.6195 0.5709 0.088 Uiso 1 1 calc R . .
H67B H 0.1520 0.6666 0.5005 0.088 Uiso 1 1 calc R . .
C68 C 0.3117(5) 0.6441(4) 0.4762(4) 0.084(2) Uani 1 1 d . . .
H68A H 0.3651 0.5975 0.4909 0.101 Uiso 1 1 calc R . .
H68B H 0.3091 0.6550 0.4242 0.101 Uiso 1 1 calc R . .
C69 C 0.3403(6) 0.7149(5) 0.4874(6) 0.123(3) Uani 1 1 d . . .
H69A H 0.3440 0.7040 0.5392 0.147 Uiso 1 1 calc R . .
H69B H 0.2871 0.7617 0.4728 0.147 Uiso 1 1 calc R . .
C70 C 0.4424(8) 0.7330(6) 0.4434(6) 0.164(4) Uani 1 1 d . . .
H70A H 0.4584 0.7799 0.4504 0.246 Uiso 1 1 calc R . .
H70B H 0.4389 0.7431 0.3922 0.246 Uiso 1 1 calc R . .
H70C H 0.4955 0.6875 0.4593 0.246 Uiso 1 1 calc R . .
C71 C -0.1167(5) 0.6127(4) 0.1700(4) 0.089(2) Uani 1 1 d . . .
H71A H -0.1430 0.6549 0.1934 0.107 Uiso 1 1 calc R . .
H71B H -0.1738 0.6045 0.1505 0.107 Uiso 1 1 calc R . .
C72 C -0.0334(7) 0.6412(6) 0.1068(4) 0.128(3) Uani 1 1 d . . .
H72A H -0.0578 0.6967 0.0795 0.153 Uiso 1 1 calc R . .
H72B H 0.0277 0.6413 0.1270 0.153 Uiso 1 1 calc R . .
C73 C -0.0045(8) 0.5964(7) 0.0588(6) 0.167(5) Uani 1 1 d . . .
H73A H -0.0663 0.5901 0.0433 0.201 Uiso 1 1 calc R . .
H73B H 0.0294 0.5429 0.0841 0.201 Uiso 1 1 calc R . .
C74 C 0.0699(10) 0.6348(8) -0.0105(5) 0.209(6) Uani 1 1 d . . .
H74A H 0.0713 0.6105 -0.0481 0.313 Uiso 1 1 calc R . .
H74B H 0.1386 0.6258 0.0020 0.313 Uiso 1 1 calc R . .
H74C H 0.0459 0.6920 -0.0284 0.313 Uiso 1 1 calc R . .
C75 C 0.0724(4) 0.3086(3) 0.4574(3) 0.0564(13) Uani 1 1 d . B .
C76 C 0.0645(4) 0.2417(4) 0.4970(3) 0.0633(15) Uani 1 1 d . . .
S4 S -0.0679(3) 0.13699(15) 0.58315(16) 0.0657(8) Uani 0.782(8) 1 d PD B 1
C77 C 0.0540(4) 0.1637(3) 0.5478(3) 0.0630(14) Uani 0.782(8) 1 d PD B 1
C78 C 0.1287(10) 0.1015(11) 0.5795(13) 0.078(5) Uani 0.782(8) 1 d PD B 1
H78 H 0.1993 0.1044 0.5701 0.093 Uiso 0.782(8) 1 calc PR B 1
C79 C 0.0858(11) 0.0317(9) 0.6285(13) 0.067(4) Uani 0.782(8) 1 d PD B 1
C80 C -0.0187(7) 0.0440(5) 0.6390(6) 0.055(2) Uani 0.782(8) 1 d PD B 1
S4' S 0.1668(14) 0.1012(13) 0.5721(15) 0.089(5) Uani 0.218(8) 1 d PD B 2
C77' C 0.0540(4) 0.1637(3) 0.5478(3) 0.0630(14) Uani 0.218(8) 1 d PD B 2
C78' C -0.031(2) 0.124(2) 0.583(3) 0.12(3) Uani 0.218(8) 1 d PDU B 2
H78' H -0.0997 0.1475 0.5779 0.143 Uiso 0.218(8) 1 calc PR B 2
C79' C 0.002(3) 0.042(2) 0.627(3) 0.067(4) Uani 0.218(8) 1 d PD B 2
C80' C 0.104(3) 0.026(3) 0.635(4) 0.052(14) Uani 0.218(8) 1 d PDU B 2
C81 C 0.2424(8) -0.1776(5) 0.8501(5) 0.150(4) Uani 1 1 d . . .
H81A H 0.2472 -0.2350 0.8612 0.226 Uiso 1 1 calc R . .
H81B H 0.1862 -0.1582 0.8826 0.226 Uiso 1 1 calc R . .
H81C H 0.3063 -0.1657 0.8567 0.226 Uiso 1 1 calc R . .
C82 C 0.2233(6) -0.1372(4) 0.7731(4) 0.093(2) Uani 1 1 d . . .
C83 C 0.1488(5) -0.0717(4) 0.7469(4) 0.089(2) Uani 1 1 d . B .
H83 H 0.0979 -0.0488 0.7778 0.107 Uiso 1 1 calc R . .
C84 C 0.1565(5) -0.0424(4) 0.6694(4) 0.0720(16) Uani 1 1 d . . .
C85 C 0.2349(5) -0.0875(4) 0.6359(4) 0.089(2) Uani 1 1 d . B .
C86 C 0.2594(7) -0.0803(5) 0.5547(5) 0.133(3) Uani 1 1 d . . .
H86A H 0.3268 -0.0650 0.5359 0.200 Uiso 1 1 calc R B .
H86B H 0.2082 -0.0400 0.5287 0.200 Uiso 1 1 calc R . .
H86C H 0.2587 -0.1315 0.5482 0.200 Uiso 1 1 calc R . .
C87 C -0.0407(7) -0.1073(5) 0.6042(5) 0.133(3) Uani 1 1 d . . .
H87A H -0.0228 -0.1652 0.6194 0.199 Uiso 1 1 calc R . .
H87B H 0.0213 -0.0836 0.5842 0.199 Uiso 1 1 calc R . .
H87C H -0.0860 -0.0906 0.5672 0.199 Uiso 1 1 calc R . .
C88 C -0.0951(5) -0.0797(4) 0.6694(4) 0.0819(19) Uani 1 1 d . B .
C89 C -0.0877(5) -0.0118(4) 0.6843(3) 0.0661(15) Uani 1 1 d . . .
C90 C -0.1565(5) -0.0006(5) 0.7473(4) 0.091(2) Uani 1 1 d . B .
H90 H -0.1628 0.0440 0.7638 0.109 Uiso 1 1 calc R . .
C91 C -0.2126(6) -0.0625(5) 0.7812(4) 0.109(3) Uani 1 1 d . . .
C92 C -0.2956(8) -0.0663(7) 0.8466(5) 0.170(5) Uani 1 1 d . B .
H92A H -0.2771 -0.1139 0.8862 0.255 Uiso 1 1 calc R . .
H92B H -0.3605 -0.0683 0.8334 0.255 Uiso 1 1 calc R . .
H92C H -0.3022 -0.0191 0.8618 0.255 Uiso 1 1 calc R . .

loop_
_atom_site_aniso_label
_atom_site_aniso_U_11
_atom_site_aniso_U_22
_atom_site_aniso_U_33
_atom_site_aniso_U_23
_atom_site_aniso_U_13
_atom_site_aniso_U_12
Pt1 0.05026(13) 0.04524(13) 0.04929(13) -0.01144(10) -0.00464(9) -0.01013(9)
Pt2 0.04825(12) 0.04901(13) 0.04252(12) -0.00955(9) -0.00275(9) -0.01204(9)
S5 0.0772(12) 0.0774(13) 0.178(2) -0.0236(14) -0.0296(14) -0.0066(10)
S6 0.1220(17) 0.0904(15) 0.1264(19) 0.0039(13) -0.0303(14) -0.0562(12)
N1 0.058(3) 0.050(3) 0.046(3) -0.015(2) -0.003(2) -0.016(2)
N2 0.059(3) 0.060(3) 0.053(3) -0.010(2) -0.001(2) -0.019(2)
N3 0.057(3) 0.069(3) 0.046(3) -0.017(2) -0.007(2) 0.002(2)
N4 0.054(3) 0.052(3) 0.050(3) -0.009(2) 0.001(2) -0.007(2)
N5 0.046(2) 0.063(3) 0.043(3) -0.011(2) 0.0004(19) -0.012(2)
N6 0.048(3) 0.081(4) 0.058(3) -0.030(3) 0.003(2) -0.020(2)
N7 0.058(3) 0.073(3) 0.054(3) -0.012(3) -0.011(2) -0.007(2)
N8 0.057(3) 0.047(3) 0.047(3) -0.010(2) 0.001(2) -0.0155(19)
C1 0.052(3) 0.053(3) 0.051(3) -0.016(3) -0.004(2) -0.009(2)
C2 0.060(3) 0.063(4) 0.065(4) -0.023(3) 0.000(3) -0.015(3)
C3 0.072(4) 0.085(5) 0.075(4) -0.045(4) -0.001(3) -0.014(3)
C4 0.078(4) 0.092(5) 0.062(4) -0.040(4) 0.019(3) -0.025(4)
C5 0.073(4) 0.076(4) 0.059(4) -0.021(3) 0.013(3) -0.023(3)
C6 0.060(3) 0.053(3) 0.059(4) -0.018(3) -0.003(3) -0.009(3)
C7 0.059(3) 0.043(3) 0.046(3) -0.006(2) -0.006(2) -0.009(2)
C8 0.057(3) 0.046(3) 0.051(3) -0.014(2) -0.006(2) -0.010(2)
C9 0.079(4) 0.059(4) 0.060(4) -0.013(3) -0.009(3) -0.023(3)
C10 0.087(4) 0.059(4) 0.071(4) -0.026(3) -0.010(3) -0.027(3)
C11 0.076(4) 0.071(4) 0.071(4) -0.032(3) -0.016(3) -0.009(3)
C12 0.055(3) 0.049(3) 0.051(3) -0.014(3) -0.013(2) -0.003(2)
C13 0.053(3) 0.045(3) 0.045(3) -0.008(2) -0.013(2) -0.003(2)
C14 0.054(3) 0.058(4) 0.052(3) -0.015(3) -0.007(3) 0.003(2)
C15 0.057(3) 0.068(4) 0.061(4) -0.010(3) -0.003(3) 0.002(3)
C16 0.062(4) 0.089(5) 0.060(4) -0.015(4) 0.004(3) 0.009(3)
C17 0.069(4) 0.089(5) 0.074(5) 0.001(4) 0.021(4) -0.003(4)
C18 0.076(4) 0.072(5) 0.088(5) -0.002(4) 0.007(4) -0.018(3)
C19 0.071(4) 0.063(4) 0.067(4) -0.007(3) 0.008(3) -0.014(3)
C20 0.057(3) 0.057(4) 0.057(4) -0.010(3) 0.002(3) -0.002(3)
C21 0.081(4) 0.072(4) 0.073(4) -0.015(3) 0.008(3) -0.033(3)
C22 0.137(7) 0.086(6) 0.103(6) -0.002(5) -0.016(5) -0.045(5)
C23 0.233(12) 0.104(8) 0.193(12) -0.026(8) -0.136(10) 0.003(7)
C24 0.229(13) 0.132(10) 0.176(11) 0.011(8) -0.075(10) -0.025(9)
C25 0.059(4) 0.101(5) 0.060(4) -0.029(4) -0.008(3) 0.006(3)
C26 0.089(5) 0.081(5) 0.077(5) -0.026(4) 0.004(4) -0.003(4)
C27 0.203(11) 0.089(11) 0.082(11) -0.034(9) -0.013(10) 0.015(10)
C28 0.120(9) 0.151(11) 0.109(10) -0.051(9) -0.008(8) -0.027(8)
C25' 0.059(4) 0.101(5) 0.060(4) -0.029(4) -0.008(3) 0.006(3)
C26' 0.089(5) 0.081(5) 0.077(5) -0.026(4) 0.004(4) -0.003(4)
C27' 0.203(11) 0.089(11) 0.082(11) -0.034(9) -0.013(10) 0.015(10)
C28' 0.120(9) 0.151(11) 0.109(10) -0.051(9) -0.008(8) -0.027(8)
C29 0.048(3) 0.052(3) 0.052(3) -0.009(3) -0.002(2) -0.008(2)
C30 0.060(3) 0.049(4) 0.068(4) -0.010(3) -0.010(3) -0.017(3)
S1 0.0928(12) 0.0643(10) 0.0762(11) -0.0190(8) -0.0075(9) -0.0245(8)
C31 0.057(3) 0.049(3) 0.073(4) -0.007(3) -0.017(3) -0.013(2)
C32 0.070(4) 0.045(3) 0.065(4) -0.018(3) -0.022(3) -0.007(3)
C33 0.070(4) 0.057(4) 0.060(4) -0.013(3) -0.012(3) -0.013(3)
C34 0.083(4) 0.050(4) 0.068(4) -0.015(3) -0.012(3) -0.017(3)
S2 0.1476(19) 0.0961(15) 0.0936(15) -0.0428(12) -0.0247(13) -0.0291(13)
C35 0.165(8) 0.136(8) 0.094(6) -0.055(6) -0.031(6) 0.031(6)
C36 0.127(6) 0.082(5) 0.065(4) -0.023(4) -0.016(4) 0.001(4)
C37 0.100(5) 0.077(5) 0.066(4) -0.023(4) -0.012(4) -0.018(4)
C38 0.090(4) 0.058(4) 0.065(4) -0.016(3) -0.010(3) -0.022(3)
C39 0.111(5) 0.071(4) 0.074(5) -0.019(4) -0.017(4) -0.030(4)
C40 0.112(6) 0.132(7) 0.117(7) -0.043(5) -0.017(5) -0.061(5)
S3 0.258(3) 0.0890(17) 0.1026(18) 0.0022(13) -0.012(2) -0.089(2)
C41 0.183(9) 0.075(6) 0.114(7) -0.018(5) -0.013(7) 0.025(5)
C42 0.156(8) 0.068(5) 0.080(5) -0.008(4) -0.003(5) -0.035(5)
C43 0.099(5) 0.071(4) 0.060(4) -0.013(3) -0.005(3) -0.031(4)
C44 0.106(6) 0.104(6) 0.083(5) -0.017(4) 0.003(4) -0.056(4)
C45 0.151(8) 0.130(8) 0.084(6) -0.019(5) -0.008(5) -0.075(6)
C46 0.179(10) 0.273(14) 0.114(8) -0.014(8) 0.000(7) -0.160(10)
C47 0.049(3) 0.065(4) 0.040(3) -0.003(3) -0.006(2) -0.014(3)
C48 0.063(4) 0.085(5) 0.051(4) 0.000(3) -0.007(3) -0.021(3)
C49 0.072(4) 0.120(6) 0.069(5) 0.005(4) -0.013(4) -0.017(4)
C50 0.075(5) 0.151(8) 0.058(4) -0.010(5) -0.020(4) -0.026(5)
C51 0.063(4) 0.127(6) 0.062(4) -0.029(4) -0.009(3) -0.028(4)
C52 0.046(3) 0.079(4) 0.047(3) -0.016(3) -0.002(3) -0.014(3)
C53 0.047(3) 0.058(4) 0.048(3) -0.017(3) 0.002(2) -0.014(2)
C54 0.047(3) 0.051(3) 0.055(3) -0.013(3) 0.000(2) -0.013(2)
C55 0.070(4) 0.058(4) 0.069(4) -0.022(3) -0.003(3) -0.020(3)
C56 0.084(4) 0.046(3) 0.078(5) -0.009(3) 0.002(4) -0.014(3)
C57 0.070(4) 0.061(4) 0.061(4) -0.003(3) -0.013(3) -0.006(3)
C58 0.052(3) 0.058(4) 0.046(3) -0.009(3) -0.002(2) -0.011(2)
C59 0.045(3) 0.058(3) 0.043(3) -0.010(3) 0.004(2) -0.014(2)
C60 0.053(3) 0.065(4) 0.038(3) -0.011(3) -0.002(2) -0.013(3)
C61 0.060(4) 0.094(5) 0.056(4) -0.021(3) -0.011(3) -0.018(3)
C62 0.080(5) 0.125(7) 0.091(5) -0.035(5) -0.026(4) -0.029(4)
C63 0.113(6) 0.151(9) 0.112(7) -0.057(7) -0.034(5) -0.049(6)
C64 0.110(6) 0.109(6) 0.111(7) -0.041(5) -0.030(5) -0.045(5)
C65 0.081(4) 0.078(5) 0.070(4) -0.022(3) -0.012(3) -0.024(3)
C66 0.050(3) 0.078(4) 0.060(4) -0.030(3) -0.001(3) -0.016(3)
C67 0.067(4) 0.094(5) 0.075(4) -0.043(4) -0.001(3) -0.024(3)
C68 0.083(4) 0.095(5) 0.089(5) -0.042(4) 0.003(4) -0.038(4)
C69 0.101(6) 0.102(6) 0.180(9) -0.057(6) 0.001(6) -0.044(5)
C70 0.157(9) 0.151(9) 0.187(11) -0.015(8) -0.035(8) -0.081(7)
C71 0.089(5) 0.090(5) 0.077(5) 0.005(4) -0.038(4) -0.014(4)
C72 0.147(8) 0.154(9) 0.061(5) 0.007(5) -0.022(5) -0.039(6)
C73 0.134(9) 0.245(14) 0.122(9) -0.078(9) 0.010(7) -0.020(8)
C74 0.242(14) 0.242(14) 0.089(8) -0.020(8) 0.026(9) -0.022(11)
C75 0.058(3) 0.058(4) 0.050(3) -0.005(3) -0.008(3) -0.020(3)
C76 0.067(4) 0.063(4) 0.061(4) -0.019(3) -0.006(3) -0.015(3)
S4 0.0671(19) 0.0500(13) 0.0745(16) -0.0107(10) -0.0073(11) -0.0132(11)
C77 0.070(4) 0.053(4) 0.064(4) -0.016(3) -0.004(3) -0.014(3)
C78 0.083(9) 0.059(8) 0.090(10) -0.021(7) -0.003(9) -0.021(7)
C79 0.072(9) 0.050(7) 0.080(9) -0.011(5) -0.017(8) -0.018(6)
C80 0.057(5) 0.051(5) 0.052(5) -0.016(4) 0.001(4) -0.010(4)
S4' 0.113(12) 0.058(7) 0.080(8) 0.000(5) -0.018(9) -0.007(7)
C77' 0.070(4) 0.053(4) 0.064(4) -0.016(3) -0.004(3) -0.014(3)
C78' 0.12(3) 0.12(3) 0.12(3) -0.036(14) -0.016(11) -0.014(11)
C79' 0.072(9) 0.050(7) 0.080(9) -0.011(5) -0.017(8) -0.018(6)
C80' 0.047(16) 0.056(17) 0.052(16) -0.016(10) -0.010(9) -0.006(9)
C81 0.182(10) 0.112(7) 0.148(9) -0.003(6) -0.082(8) -0.006(6)
C82 0.100(5) 0.069(5) 0.106(6) 0.000(4) -0.041(5) -0.021(4)
C83 0.096(5) 0.067(5) 0.105(6) -0.019(4) -0.024(4) -0.016(4)
C84 0.072(4) 0.058(4) 0.082(5) -0.010(3) -0.010(3) -0.021(3)
C85 0.075(4) 0.077(5) 0.109(6) -0.021(4) -0.003(4) -0.020(4)
C86 0.116(7) 0.124(8) 0.141(9) -0.045(6) 0.017(6) -0.003(5)
C87 0.174(8) 0.092(6) 0.154(8) -0.070(6) 0.009(7) -0.045(6)
C88 0.093(5) 0.065(4) 0.094(5) -0.020(4) -0.022(4) -0.024(3)
C89 0.075(4) 0.061(4) 0.065(4) -0.015(3) -0.014(3) -0.015(3)
C90 0.099(5) 0.108(6) 0.069(5) -0.024(4) -0.007(4) -0.032(4)
C91 0.103(6) 0.149(8) 0.077(5) -0.008(5) -0.012(4) -0.069(5)
C92 0.164(9) 0.251(13) 0.088(7) -0.015(7) 0.022(6) -0.112(9)

loop_
_atom_type_symbol
_atom_type_description
_atom_type_scat_dispersion_real
_atom_type_scat_dispersion_imag
_atom_type_scat_source
C C 0.0033 0.0016 'International Tables Vol C Tables 4.2.6.8 and 6.1.1.4'
H H 0.0000 0.0000 'International Tables Vol C Tables 4.2.6.8 and 6.1.1.4'
N N 0.0061 0.0033 'International Tables Vol C Tables 4.2.6.8 and 6.1.1.4'
S S 0.1246 0.1234 'International Tables Vol C Tables 4.2.6.8 and 6.1.1.4'
Pt Pt -1.7033 8.3905 'International Tables Vol C Tables 4.2.6.8 and 6.1.1.4'

loop_
_geom_angle_atom_site_label_1
_geom_angle_atom_site_label_2
_geom_angle_atom_site_label_3
_geom_angle
C13 Pt1 N1 79.42(18)
C13 Pt1 N4 79.42(19)
N1 Pt1 N4 158.84(16)
C13 Pt1 C29 173.44(19)
N1 Pt1 C29 100.23(17)
N4 Pt1 C29 100.81(18)
C59 Pt2 N8 79.17(19)
C59 Pt2 N5 80.1(2)
N8 Pt2 N5 159.21(17)
C59 Pt2 C75 176.25(19)
N8 Pt2 C75 101.55(18)
N5 Pt2 C75 99.03(19)
C82 S5 C85 94.1(4)
C91 S6 C88 93.4(3)
C7 N1 C1 107.3(4)
C7 N1 Pt1 114.8(3)
C1 N1 Pt1 137.7(3)
C7 N2 C6 107.5(4)
C7 N2 C21 127.5(5)
C6 N2 C21 124.8(5)
C14 N3 C15 107.2(5)
C14 N3 C25 127.1(5)
C15 N3 C25 125.3(5)
C14 N4 C20 108.2(4)
C14 N4 Pt1 114.3(3)
C20 N4 Pt1 137.4(4)
C53 N5 C47 107.5(4)
C53 N5 Pt2 113.5(3)
C47 N5 Pt2 139.0(4)
C52 N6 C53 107.9(5)
C52 N6 C67 124.7(5)
C53 N6 C67 127.3(5)
C60 N7 C61 106.0(5)
C60 N7 C71 128.4(5)
C61 N7 C71 125.6(5)
C60 N8 C66 106.4(5)
C60 N8 Pt2 114.7(3)
C66 N8 Pt2 138.8(4)
N1 C1 C2 132.2(5)
N1 C1 C6 108.2(4)
C2 C1 C6 119.6(5)
C3 C2 C1 118.5(5)
C3 C2 H2 120.7
C1 C2 H2 120.7
C2 C3 C4 121.4(5)
C2 C3 H3 119.3
C4 C3 H3 119.3
C5 C4 C3 121.6(5)
C5 C4 H4 119.2
C3 C4 H4 119.2
C4 C5 C6 116.9(5)
C4 C5 H5 121.6
C6 C5 H5 121.6
C5 C6 N2 131.7(5)
C5 C6 C1 122.0(5)
N2 C6 C1 106.3(4)
N2 C7 N1 110.5(4)
N2 C7 C8 132.5(5)
N1 C7 C8 116.8(4)
C9 C8 C13 118.4(5)
C9 C8 C7 131.9(5)
C13 C8 C7 109.6(4)
C10 C9 C8 120.0(5)
C10 C9 H9 120.0
C8 C9 H9 120.0
C9 C10 C11 122.1(5)
C9 C10 H10 119.0
C11 C10 H10 119.0
C10 C11 C12 119.8(5)
C10 C11 H11 120.1
C12 C11 H11 120.1
C11 C12 C13 118.6(5)
C11 C12 C14 132.5(5)
C13 C12 C14 108.8(4)
C12 C13 C8 121.1(5)
C12 C13 Pt1 119.6(4)
C8 C13 Pt1 119.2(4)
N4 C14 N3 110.4(5)
N4 C14 C12 117.8(5)
N3 C14 C12 131.9(5)
N3 C15 C16 131.5(6)
N3 C15 C20 107.1(5)
C16 C15 C20 121.4(6)
C17 C16 C15 116.0(6)
C17 C16 H16 122.0
C15 C16 H16 122.0
C16 C17 C18 123.2(6)
C16 C17 H17 118.4
C18 C17 H17 118.4
C17 C18 C19 121.1(7)
C17 C18 H18 119.4
C19 C18 H18 119.4
C20 C19 C18 116.9(6)
C20 C19 H19 121.5
C18 C19 H19 121.5
C19 C20 N4 131.6(5)
C19 C20 C15 121.4(5)
N4 C20 C15 107.0(5)
N2 C21 C22 114.3(6)
N2 C21 H21A 108.7
C22 C21 H21A 108.7
N2 C21 H21B 108.7
C22 C21 H21B 108.7
H21A C21 H21B 107.6
C23 C22 C21 116.2(7)
C23 C22 H22A 108.2
C21 C22 H22A 108.2
C23 C22 H22B 108.2
C21 C22 H22B 108.2
H22A C22 H22B 107.4
C24 C23 C22 114.3(8)
C24 C23 H23A 108.7
C22 C23 H23A 108.7
C24 C23 H23B 108.7
C22 C23 H23B 108.7
H23A C23 H23B 107.6
C23 C24 H24A 109.5
C23 C24 H24B 109.5
H24A C24 H24B 109.5
C23 C24 H24C 109.5
H24A C24 H24C 109.5
H24B C24 H24C 109.5
N3 C25 C26 114.3(5)
N3 C25 H25A 108.7
C26 C25 H25A 108.7
N3 C25 H25B 108.7
C26 C25 H25B 108.7
H25A C25 H25B 107.6
C25 C26 C27 114.8(8)
C25 C26 H26A 108.6
C27 C26 H26A 108.6
C25 C26 H26B 108.6
C27 C26 H26B 108.6
H26A C26 H26B 107.5
C28 C27 C26 110.2(10)
C28 C27 H27A 109.6
C26 C27 H27A 109.6
C28 C27 H27B 109.6
C26 C27 H27B 109.6
H27A C27 H27B 108.1
C27 C28 H28A 109.5
C27 C28 H28B 109.5
H28A C28 H28B 109.5
C27 C28 H28C 109.5
H28A C28 H28C 109.5
H28B C28 H28C 109.5
C28' C27' H27C 107.1
C28' C27' H27D 107.1
H27C C27' H27D 106.8
C27' C28' H28D 109.5
C27' C28' H28E 109.5
H28D C28' H28E 109.5
C27' C28' H28F 109.5
H28D C28' H28F 109.5
H28E C28' H28F 109.5
C30 C29 Pt1 169.4(5)
C29 C30 C31 178.6(6)
C34 S1 C31 92.6(3)
C32 C31 C30 128.1(5)
C32 C31 S1 111.6(4)
C30 C31 S1 120.3(4)
C31 C32 C33 110.4(5)
C31 C32 H32 124.8
C33 C32 H32 124.8
C34 C33 C32 114.2(5)
C34 C33 C38 125.7(5)
C32 C33 C38 120.1(5)
C33 C34 C43 131.8(5)
C33 C34 S1 111.1(4)
C43 C34 S1 117.0(4)
C36 S2 C39 93.1(3)
C36 C35 H35A 109.5
C36 C35 H35B 109.5
H35A C35 H35B 109.5
C36 C35 H35C 109.5
H35A C35 H35C 109.5
H35B C35 H35C 109.5
C37 C36 C35 128.0(7)
C37 C36 S2 110.1(5)
C35 C36 S2 121.9(5)
C36 C37 C38 114.6(6)
C36 C37 H37 122.7
C38 C37 H37 122.7
C39 C38 C37 112.1(5)
C39 C38 C33 124.9(6)
C37 C38 C33 122.9(5)
C38 C39 C40 129.4(6)
C38 C39 S2 110.1(5)
C40 C39 S2 120.5(5)
C39 C40 H40A 109.5
C39 C40 H40B 109.5
H40A C40 H40B 109.5
C39 C40 H40C 109.5
H40A C40 H40C 109.5
H40B C40 H40C 109.5
C42 S3 C45 93.6(4)
C42 C41 H41A 109.5
C42 C41 H41B 109.5
H41A C41 H41B 109.5
C42 C41 H41C 109.5
H41A C41 H41C 109.5
H41B C41 H41C 109.5
C43 C42 C41 130.4(7)
C43 C42 S3 109.8(6)
C41 C42 S3 119.7(6)
C42 C43 C44 113.8(6)
C42 C43 C34 124.6(6)
C44 C43 C34 121.6(6)
C45 C44 C43 113.1(7)
C45 C44 H44 123.5
C43 C44 H44 123.5
C44 C45 C46 129.6(9)
C44 C45 S3 109.8(6)
C46 C45 S3 120.5(7)
C45 C46 H46A 109.5
C45 C46 H46B 109.5
H46A C46 H46B 109.5
C45 C46 H46C 109.5
H46A C46 H46C 109.5
H46B C46 H46C 109.5
N5 C47 C48 130.7(5)
N5 C47 C52 107.9(5)
C48 C47 C52 121.3(5)
C47 C48 C49 116.8(6)
C47 C48 H48 121.6
C49 C48 H48 121.6
C50 C49 C48 120.2(7)
C50 C49 H49 119.9
C48 C49 H49 119.9
C51 C50 C49 123.1(7)
C51 C50 H50 118.5
C49 C50 H50 118.5
C50 C51 C52 116.3(7)
C50 C51 H51 121.8
C52 C51 H51 121.8
N6 C52 C51 130.3(6)
N6 C52 C47 107.5(5)
C51 C52 C47 122.3(6)
N5 C53 N6 109.2(5)
N5 C53 C54 118.0(4)
N6 C53 C54 132.8(5)
C55 C54 C59 119.8(5)
C55 C54 C53 131.2(5)
C59 C54 C53 109.0(5)
C56 C55 C54 119.3(5)
C56 C55 H55 120.3
C54 C55 H55 120.3
C55 C56 C57 122.7(6)
C55 C56 H56 118.7
C57 C56 H56 118.7
C56 C57 C58 118.0(6)
C56 C57 H57 121.0
C58 C57 H57 121.0
C59 C58 C57 120.3(5)
C59 C58 C60 108.1(5)
C57 C58 C60 131.4(5)
C58 C59 C54 119.9(5)
C58 C59 Pt2 120.6(4)
C54 C59 Pt2 119.3(4)
N8 C60 N7 112.4(5)
N8 C60 C58 117.4(5)
N7 C60 C58 130.2(5)
N7 C61 C62 131.9(7)
N7 C61 C66 107.0(5)
C62 C61 C66 121.1(7)
C63 C62 C61 116.0(7)
C63 C62 H62 122.0
C61 C62 H62 122.0
C62 C63 C64 123.1(7)
C62 C63 H63 118.4
C64 C63 H63 118.4
C63 C64 C65 121.4(8)
C63 C64 H64 119.3
C65 C64 H64 119.3
C66 C65 C64 116.9(7)
C66 C65 H65 121.6
C64 C65 H65 121.6
C65 C66 N8 130.3(6)
C65 C66 C61 121.4(5)
N8 C66 C61 108.3(5)
N6 C67 C68 111.8(4)
N6 C67 H67A 109.3
C68 C67 H67A 109.3
N6 C67 H67B 109.3
C68 C67 H67B 109.3
H67A C67 H67B 107.9
C69 C68 C67 113.0(5)
C69 C68 H68A 109.0
C67 C68 H68A 109.0
C69 C68 H68B 109.0
C67 C68 H68B 109.0
H68A C68 H68B 107.8
C68 C69 C70 110.9(7)
C68 C69 H69A 109.5
C70 C69 H69A 109.5
C68 C69 H69B 109.5
C70 C69 H69B 109.5
H69A C69 H69B 108.0
C69 C70 H70A 109.5
C69 C70 H70B 109.5
H70A C70 H70B 109.5
C69 C70 H70C 109.5
H70A C70 H70C 109.5
H70B C70 H70C 109.5
N7 C71 C72 114.2(6)
N7 C71 H71A 108.7
C72 C71 H71A 108.7
N7 C71 H71B 108.7
C72 C71 H71B 108.7
H71A C71 H71B 107.6
C73 C72 C71 115.5(9)
C73 C72 H72A 108.4
C71 C72 H72A 108.4
C73 C72 H72B 108.4
C71 C72 H72B 108.4
H72A C72 H72B 107.5
C72 C73 C74 113.3(10)
C72 C73 H73A 108.9
C74 C73 H73A 108.9
C72 C73 H73B 108.9
C74 C73 H73B 108.9
H73A C73 H73B 107.7
C73 C74 H74A 109.5
C73 C74 H74B 109.5
H74A C74 H74B 109.5
C73 C74 H74C 109.5
H74A C74 H74C 109.5
H74B C74 H74C 109.5
C76 C75 Pt2 169.0(5)
C75 C76 C77 176.6(6)
C80 S4 C77 93.2(4)
C78 C77 C76 130.1(8)
C78 C77 S4 109.4(7)
C76 C77 S4 120.4(4)
C77 C78 C79 112.9(10)
C77 C78 H78 123.5
C79 C78 H78 123.5
C80 C79 C78 113.1(10)
C80 C79 C84 126.2(9)
C78 C79 C84 120.3(11)
C79 C80 C89 128.5(8)
C79 C80 S4 111.1(7)
C89 C80 S4 120.2(7)
C79' C78' H78' 124.3
C80' C79' C78' 113(2)
C80' C79' C89 124(3)
C78' C79' C89 119(3)
C84 C80' C79' 128(3)
C84 C80' S4' 120(3)
C79' C80' S4' 109.9(18)
C82 C81 H81A 109.5
C82 C81 H81B 109.5
H81A C81 H81B 109.5
C82 C81 H81C 109.5
H81A C81 H81C 109.5
H81B C81 H81C 109.5
C83 C82 C81 127.9(8)
C83 C82 S5 109.2(6)
C81 C82 S5 122.8(6)
C82 C83 C84 114.3(7)
C82 C83 H83 122.8
C84 C83 H83 122.8
C80' C84 C85 124(4)
C80' C84 C83 123(4)
C85 C84 C83 112.4(6)
C85 C84 C79 124.3(12)
C83 C84 C79 123.3(12)
C84 C85 C86 127.6(7)
C84 C85 S5 110.0(6)
C86 C85 S5 122.3(6)
C85 C86 H86A 109.5
C85 C86 H86B 109.5
H86A C86 H86B 109.5
C85 C86 H86C 109.5
H86A C86 H86C 109.5
H86B C86 H86C 109.5
C88 C87 H87A 109.5
C88 C87 H87B 109.5
H87A C87 H87B 109.5
C88 C87 H87C 109.5
H87A C87 H87C 109.5
H87B C87 H87C 109.5
C89 C88 C87 127.7(6)
C89 C88 S6 110.4(5)
C87 C88 S6 121.9(5)
C88 C89 C90 113.0(6)
C88 C89 C80 123.0(7)
C90 C89 C80 124.0(7)
C88 C89 C79' 115(2)
C90 C89 C79' 132(2)
C91 C90 C89 112.6(7)
C91 C90 H90 123.7
C89 C90 H90 123.7
C90 C91 C92 125.5(8)
C90 C91 S6 110.6(6)
C92 C91 S6 123.8(6)
C91 C92 H92A 109.5
C91 C92 H92B 109.5
H92A C92 H92B 109.5
C91 C92 H92C 109.5
H92A C92 H92C 109.5
H92B C92 H92C 109.5

loop_
_geom_bond_atom_site_label_1
_geom_bond_atom_site_label_2
_geom_bond_distance
Pt1 C13 1.960(5)
Pt1 N1 2.024(4)
Pt1 N4 2.029(4)
Pt1 C29 2.061(5)
Pt2 C59 1.955(5)
Pt2 N8 2.017(4)
Pt2 N5 2.030(4)
Pt2 C75 2.051(6)
S5 C82 1.695(8)
S5 C85 1.721(8)
S6 C91 1.695(9)
S6 C88 1.712(7)
N1 C7 1.356(6)
N1 C1 1.369(6)
N2 C7 1.347(6)
N2 C6 1.395(6)
N2 C21 1.469(6)
N3 C14 1.364(6)
N3 C15 1.377(7)
N3 C25 1.459(7)
N4 C14 1.343(6)
N4 C20 1.371(6)
N5 C53 1.362(6)
N5 C47 1.363(6)
N6 C52 1.358(7)
N6 C53 1.366(6)
N6 C67 1.473(7)
N7 C60 1.352(6)
N7 C61 1.393(7)
N7 C71 1.470(7)
N8 C60 1.342(6)
N8 C66 1.375(6)
C1 C2 1.374(7)
C1 C6 1.402(7)
C2 C3 1.368(7)
C2 H2 0.9300
C3 C4 1.383(8)
C3 H3 0.9300
C4 C5 1.370(7)
C4 H4 0.9300
C5 C6 1.383(7)
C5 H5 0.9300
C7 C8 1.459(6)
C8 C9 1.394(7)
C8 C13 1.403(7)
C9 C10 1.369(7)
C9 H9 0.9300
C10 C11 1.369(8)
C10 H10 0.9300
C11 C12 1.397(7)
C11 H11 0.9300
C12 C13 1.399(7)
C12 C14 1.468(7)
C15 C16 1.385(8)
C15 C20 1.416(8)
C16 C17 1.369(9)
C16 H16 0.9300
C17 C18 1.379(9)
C17 H17 0.9300
C18 C19 1.390(8)
C18 H18 0.9300
C19 C20 1.366(7)
C19 H19 0.9300
C21 C22 1.502(8)
C21 H21A 0.9700
C21 H21B 0.9700
C22 C23 1.464(10)
C22 H22A 0.9700
C22 H22B 0.9700
C23 C24 1.451(10)
C23 H23A 0.9700
C23 H23B 0.9700
C24 H24A 0.9600
C24 H24B 0.9600
C24 H24C 0.9600
C25 C26 1.516(7)
C25 H25A 0.9700
C25 H25B 0.9700
C26 C27 1.524(11)
C26 H26A 0.9700
C26 H26B 0.9700
C27 C28 1.444(13)
C27 H27A 0.9700
C27 H27B 0.9700
C28 H28A 0.9600
C28 H28B 0.9600
C28 H28C 0.9600
C27' C28' 1.423(18)
C27' H27C 0.9700
C27' H27D 0.9700
C28' H28D 0.9600
C28' H28E 0.9600
C28' H28F 0.9600
C29 C30 1.192(6)
C30 C31 1.416(7)
S1 C34 1.730(5)
S1 C31 1.732(5)
C31 C32 1.397(7)
C32 C33 1.457(7)
C32 H32 0.9300
C33 C34 1.358(7)
C33 C38 1.504(7)
C34 C43 1.490(8)
S2 C36 1.701(8)
S2 C39 1.726(6)
C35 C36 1.511(8)
C35 H35A 0.9600
C35 H35B 0.9600
C35 H35C 0.9600
C36 C37 1.350(8)
C37 C38 1.412(7)
C37 H37 0.9300
C38 C39 1.366(8)
C39 C40 1.502(8)
C40 H40A 0.9600
C40 H40B 0.9600
C40 H40C 0.9600
S3 C42 1.716(7)
S3 C45 1.715(9)
C41 C42 1.486(9)
C41 H41A 0.9600
C41 H41B 0.9600
C41 H41C 0.9600
C42 C43 1.350(8)
C43 C44 1.423(8)
C44 C45 1.361(9)
C44 H44 0.9300
C45 C46 1.527(9)
C46 H46A 0.9600
C46 H46B 0.9600
C46 H46C 0.9600
C47 C48 1.381(7)
C47 C52 1.396(7)
C48 C49 1.404(8)
C48 H48 0.9300
C49 C50 1.404(10)
C49 H49 0.9300
C50 C51 1.358(9)
C50 H50 0.9300
C51 C52 1.385(8)
C51 H51 0.9300
C53 C54 1.463(7)
C54 C55 1.382(7)
C54 C59 1.409(7)
C55 C56 1.369(8)
C55 H55 0.9300
C56 C57 1.380(8)
C56 H56 0.9300
C57 C58 1.407(7)
C57 H57 0.9300
C58 C59 1.379(7)
C58 C60 1.483(7)
C61 C62 1.397(8)
C61 C66 1.401(8)
C62 C63 1.359(10)
C62 H62 0.9300
C63 C64 1.373(11)
C63 H63 0.9300
C64 C65 1.380(8)
C64 H64 0.9300
C65 C66 1.372(8)
C65 H65 0.9300
C67 C68 1.529(7)
C67 H67A 0.9700
C67 H67B 0.9700
C68 C69 1.481(8)
C68 H68A 0.9700
C68 H68B 0.9700
C69 C70 1.490(10)
C69 H69A 0.9700
C69 H69B 0.9700
C70 H70A 0.9600
C70 H70B 0.9600
C70 H70C 0.9600
C71 C72 1.510(10)
C71 H71A 0.9700
C71 H71B 0.9700
C72 C73 1.368(11)
C72 H72A 0.9700
C72 H72B 0.9700
C73 C74 1.552(13)
C73 H73A 0.9700
C73 H73B 0.9700
C74 H74A 0.9600
C74 H74B 0.9600
C74 H74C 0.9600
C75 C76 1.195(7)
C76 C77 1.424(8)
S4 C80 1.720(9)
S4 C77 1.732(6)
C77 C78 1.381(14)
C78 C79 1.439(13)
C78 H78 0.9300
C79 C80 1.344(11)
C79 C84 1.523(13)
C80 C89 1.445(9)
S4' C80' 1.723(18)
C78' C79' 1.453(18)
C78' H78' 0.9300
C79' C80' 1.348(17)
C79' C89 1.68(3)
C80' C84 1.30(3)
C81 C82 1.478(10)
C81 H81A 0.9600
C81 H81B 0.9600
C81 H81C 0.9600
C82 C83 1.380(9)
C83 C84 1.412(9)
C83 H83 0.9300
C84 C85 1.367(8)
C85 C86 1.513(10)
C86 H86A 0.9600
C86 H86B 0.9600
C86 H86C 0.9600
C87 C88 1.505(9)
C87 H87A 0.9600
C87 H87B 0.9600
C87 H87C 0.9600
C88 C89 1.357(8)
C89 C90 1.420(8)
C90 C91 1.369(9)
C90 H90 0.9300
C91 C92 1.502(10)
C92 H92A 0.9600
C92 H92B 0.9600
C92 H92C 0.9600

loop_
_geom_torsion_atom_site_label_1
_geom_torsion_atom_site_label_2
_geom_torsion_atom_site_label_3
_geom_torsion_atom_site_label_4
_geom_torsion
C13 Pt1 N1 C7 -3.4(3)
N4 Pt1 N1 C7 -3.9(7)
C29 Pt1 N1 C7 170.0(4)
C13 Pt1 N1 C1 -177.5(5)
N4 Pt1 N1 C1 -178.0(5)
C29 Pt1 N1 C1 -4.1(5)
C13 Pt1 N4 C14 1.6(4)
N1 Pt1 N4 C14 2.1(7)
C29 Pt1 N4 C14 -171.7(4)
C13 Pt1 N4 C20 -178.0(5)
N1 Pt1 N4 C20 -177.5(5)
C29 Pt1 N4 C20 8.6(5)
C59 Pt2 N5 C53 3.4(3)
N8 Pt2 N5 C53 -1.2(6)
C75 Pt2 N5 C53 -172.9(3)
C59 Pt2 N5 C47 -179.5(5)
N8 Pt2 N5 C47 175.8(4)
C75 Pt2 N5 C47 4.2(5)
C59 Pt2 N8 C60 -0.6(3)
N5 Pt2 N8 C60 4.1(6)
C75 Pt2 N8 C60 175.7(3)
C59 Pt2 N8 C66 -174.2(5)
N5 Pt2 N8 C66 -169.5(4)
C75 Pt2 N8 C66 2.0(5)
C7 N1 C1 C2 177.1(6)
Pt1 N1 C1 C2 -8.5(9)
C7 N1 C1 C6 -2.1(6)
Pt1 N1 C1 C6 172.3(4)
N1 C1 C2 C3 179.2(6)
C6 C1 C2 C3 -1.8(8)
C1 C2 C3 C4 0.4(9)
C2 C3 C4 C5 0.6(10)
C3 C4 C5 C6 0.0(10)
C4 C5 C6 N2 -179.9(6)
C4 C5 C6 C1 -1.4(9)
C7 N2 C6 C5 -180.0(6)
C21 N2 C6 C5 5.0(10)
C7 N2 C6 C1 1.4(6)
C21 N2 C6 C1 -173.7(5)
N1 C1 C6 C5 -178.4(5)
C2 C1 C6 C5 2.3(8)
N1 C1 C6 N2 0.4(6)
C2 C1 C6 N2 -178.8(5)
C6 N2 C7 N1 -2.8(6)
C21 N2 C7 N1 172.1(5)
C6 N2 C7 C8 -178.1(5)
C21 N2 C7 C8 -3.3(9)
C1 N1 C7 N2 3.1(6)
Pt1 N1 C7 N2 -172.8(3)
C1 N1 C7 C8 179.2(4)
Pt1 N1 C7 C8 3.4(6)
N2 C7 C8 C9 -6.4(10)
N1 C7 C8 C9 178.5(5)
N2 C7 C8 C13 174.1(5)
N1 C7 C8 C13 -1.0(6)
C13 C8 C9 C10 -1.1(8)
C7 C8 C9 C10 179.4(6)
C8 C9 C10 C11 -1.1(9)
C9 C10 C11 C12 2.0(9)
C10 C11 C12 C13 -0.6(8)
C10 C11 C12 C14 -178.3(5)
C11 C12 C13 C8 -1.6(8)
C14 C12 C13 C8 176.6(4)
C11 C12 C13 Pt1 -177.6(4)
C14 C12 C13 Pt1 0.6(6)
C9 C8 C13 C12 2.5(8)
C7 C8 C13 C12 -177.9(5)
C9 C8 C13 Pt1 178.5(4)
C7 C8 C13 Pt1 -1.9(6)
N1 Pt1 C13 C12 179.0(4)
N4 Pt1 C13 C12 -1.2(4)
N1 Pt1 C13 C8 2.9(4)
N4 Pt1 C13 C8 -177.3(4)
C20 N4 C14 N3 -1.8(6)
Pt1 N4 C14 N3 178.5(3)
C20 N4 C14 C12 177.9(4)
Pt1 N4 C14 C12 -1.8(6)
C15 N3 C14 N4 1.1(6)
C25 N3 C14 N4 -172.4(5)
C15 N3 C14 C12 -178.6(5)
C25 N3 C14 C12 8.0(9)
C11 C12 C14 N4 178.7(5)
C13 C12 C14 N4 0.8(6)
C11 C12 C14 N3 -1.7(10)
C13 C12 C14 N3 -179.6(5)
C14 N3 C15 C16 179.0(6)
C25 N3 C15 C16 -7.4(10)
C14 N3 C15 C20 0.0(6)
C25 N3 C15 C20 173.6(5)
N3 C15 C16 C17 -179.6(6)
C20 C15 C16 C17 -0.8(9)
C15 C16 C17 C18 1.1(10)
C16 C17 C18 C19 -1.5(11)
C17 C18 C19 C20 1.5(9)
C18 C19 C20 N4 -179.8(6)
C18 C19 C20 C15 -1.2(9)
C14 N4 C20 C19 -179.5(6)
Pt1 N4 C20 C19 0.1(10)
C14 N4 C20 C15 1.7(6)
Pt1 N4 C20 C15 -178.6(4)
N3 C15 C20 C19 -180.0(5)
C16 C15 C20 C19 0.9(9)
N3 C15 C20 N4 -1.1(6)
C16 C15 C20 N4 179.8(5)
C7 N2 C21 C22 91.0(7)
C6 N2 C21 C22 -95.0(7)
N2 C21 C22 C23 72.8(10)
C21 C22 C23 C24 166.0(9)
C14 N3 C25 C26 -91.7(7)
C15 N3 C25 C26 96.0(7)
N3 C25 C26 C27 165.6(7)
C25 C26 C27 C28 56.5(14)
N1 Pt1 C29 C30 -91(3)
N4 Pt1 C29 C30 87(3)
C34 S1 C31 C32 2.3(4)
C34 S1 C31 C30 -176.4(5)
C30 C31 C32 C33 174.9(5)
S1 C31 C32 C33 -3.6(6)
C31 C32 C33 C34 3.6(7)
C31 C32 C33 C38 -174.6(5)
C32 C33 C34 C43 175.4(6)
C38 C33 C34 C43 -6.6(11)
C32 C33 C34 S1 -1.9(7)
C38 C33 C34 S1 176.1(5)
C31 S1 C34 C33 -0.2(5)
C31 S1 C34 C43 -177.9(5)
C39 S2 C36 C37 0.5(6)
C39 S2 C36 C35 -179.5(6)
C35 C36 C37 C38 178.9(7)
S2 C36 C37 C38 -1.1(8)
C36 C37 C38 C39 1.3(9)
C36 C37 C38 C33 178.6(6)
C34 C33 C38 C39 -51.1(10)
C32 C33 C38 C39 126.8(7)
C34 C33 C38 C37 131.9(7)
C32 C33 C38 C37 -50.2(8)
C37 C38 C39 C40 176.8(7)
C33 C38 C39 C40 -0.4(12)
C37 C38 C39 S2 -0.9(7)
C33 C38 C39 S2 -178.1(5)
C36 S2 C39 C38 0.2(6)
C36 S2 C39 C40 -177.7(6)
C45 S3 C42 C43 0.3(6)
C45 S3 C42 C41 -176.3(7)
C41 C42 C43 C44 175.8(8)
S3 C42 C43 C44 -0.3(8)
C41 C42 C43 C34 -3.2(13)
S3 C42 C43 C34 -179.3(5)
C33 C34 C43 C42 -44.2(11)
S1 C34 C43 C42 132.9(6)
C33 C34 C43 C44 136.9(7)
S1 C34 C43 C44 -46.0(8)
C42 C43 C44 C45 0.3(9)
C34 C43 C44 C45 179.3(6)
C43 C44 C45 C46 -177.0(8)
C43 C44 C45 S3 -0.1(8)
C42 S3 C45 C44 -0.1(6)
C42 S3 C45 C46 177.1(7)
C53 N5 C47 C48 -177.6(5)
Pt2 N5 C47 C48 5.3(9)
C53 N5 C47 C52 0.0(5)
Pt2 N5 C47 C52 -177.1(3)
N5 C47 C48 C49 178.4(5)
C52 C47 C48 C49 1.1(8)
C47 C48 C49 C50 -0.1(9)
C48 C49 C50 C51 -0.6(10)
C49 C50 C51 C52 0.3(10)
C53 N6 C52 C51 179.2(5)
C67 N6 C52 C51 1.5(8)
C53 N6 C52 C47 0.1(5)
C67 N6 C52 C47 -177.7(4)
C50 C51 C52 N6 -178.3(6)
C50 C51 C52 C47 0.7(8)
N5 C47 C52 N6 -0.1(6)
C48 C47 C52 N6 177.8(4)
N5 C47 C52 C51 -179.3(5)
C48 C47 C52 C51 -1.4(8)
C47 N5 C53 N6 0.0(5)
Pt2 N5 C53 N6 178.0(3)
C47 N5 C53 C54 178.8(4)
Pt2 N5 C53 C54 -3.3(5)
C52 N6 C53 N5 0.0(5)
C67 N6 C53 N5 177.6(4)
C52 N6 C53 C54 -178.5(5)
C67 N6 C53 C54 -0.9(8)
N5 C53 C54 C55 178.0(5)
N6 C53 C54 C55 -3.6(9)
N5 C53 C54 C59 0.8(6)
N6 C53 C54 C59 179.2(5)
C59 C54 C55 C56 0.3(8)
C53 C54 C55 C56 -176.7(5)
C54 C55 C56 C57 0.0(9)
C55 C56 C57 C58 0.3(9)
C56 C57 C58 C59 -0.9(8)
C56 C57 C58 C60 174.3(5)
C57 C58 C59 C54 1.2(7)
C60 C58 C59 C54 -175.0(4)
C57 C58 C59 Pt2 175.5(4)
C60 C58 C59 Pt2 -0.7(5)
C55 C54 C59 C58 -0.9(7)
C53 C54 C59 C58 176.7(4)
C55 C54 C59 Pt2 -175.3(4)
C53 C54 C59 Pt2 2.3(5)
N8 Pt2 C59 C58 0.8(4)
N5 Pt2 C59 C58 -177.6(4)
N8 Pt2 C59 C54 175.1(4)
N5 Pt2 C59 C54 -3.2(4)
C66 N8 C60 N7 -1.3(5)
Pt2 N8 C60 N7 -176.9(3)
C66 N8 C60 C58 176.0(4)
Pt2 N8 C60 C58 0.4(5)
C61 N7 C60 N8 1.7(6)
C71 N7 C60 N8 -179.4(5)
C61 N7 C60 C58 -175.2(5)
C71 N7 C60 C58 3.7(9)
C59 C58 C60 N8 0.2(6)
C57 C58 C60 N8 -175.5(5)
C59 C58 C60 N7 176.9(5)
C57 C58 C60 N7 1.3(9)
C60 N7 C61 C62 177.4(6)
C71 N7 C61 C62 -1.5(10)
C60 N7 C61 C66 -1.3(6)
C71 N7 C61 C66 179.7(5)
N7 C61 C62 C63 -179.9(6)
C66 C61 C62 C63 -1.2(9)
C61 C62 C63 C64 -0.4(12)
C62 C63 C64 C65 1.7(13)
C63 C64 C65 C66 -1.3(11)
C64 C65 C66 N8 179.6(6)
C64 C65 C66 C61 -0.4(8)
C60 N8 C66 C65 -179.6(5)
Pt2 N8 C66 C65 -5.6(9)
C60 N8 C66 C61 0.4(5)
Pt2 N8 C66 C61 174.3(4)
N7 C61 C66 C65 -179.4(5)
C62 C61 C66 C65 1.7(9)
N7 C61 C66 N8 0.6(6)
C62 C61 C66 N8 -178.3(5)
C52 N6 C67 C68 89.5(7)
C53 N6 C67 C68 -87.8(7)
N6 C67 C68 C69 -172.2(7)
C67 C68 C69 C70 -179.6(8)
C60 N7 C71 C72 78.0(8)
C61 N7 C71 C72 -103.3(7)
N7 C71 C72 C73 72.0(10)
C71 C72 C73 C74 172.1(8)
N8 Pt2 C75 C76 -120(2)
N5 Pt2 C75 C76 57(3)
C80 S4 C77 C78 -0.2(14)
C80 S4 C77 C76 -177.2(6)
C76 C77 C78 C79 -180.0(16)
S4 C77 C78 C79 3(3)
C77 C78 C79 C80 -6(3)
C77 C78 C79 C84 -179(2)
C78 C79 C80 C89 -179.9(18)
C84 C79 C80 C89 -7(4)
C78 C79 C80 S4 6(3)
C84 C79 C80 S4 178.3(19)
C77 S4 C80 C79 -3.3(16)
C77 S4 C80 C89 -178.2(9)
C78' C79' C80' C84 -178(8)
C89 C79' C80' C84 23(14)
C78' C79' C80' S4' -14(9)
C89 C79' C80' S4' -173(4)
C85 S5 C82 C83 -0.4(6)
C85 S5 C82 C81 -176.0(7)
C81 C82 C83 C84 174.4(7)
S5 C82 C83 C84 -0.9(8)
C79' C80' C84 C85 114(8)
S4' C80' C84 C85 -49(9)
C79' C80' C84 C83 -76(11)
S4' C80' C84 C83 121(5)
C79' C80' C84 C79 21(34)
C82 C83 C84 C80' -169(3)
C82 C83 C84 C85 2.2(9)
C82 C83 C84 C79 -177.0(9)
C78 C79 C84 C80' 31(41)
C80 C79 C84 C85 127(2)
C78 C79 C84 C85 -61(3)
C80 C79 C84 C83 -54(3)
C78 C79 C84 C83 118(2)
C80' C84 C85 C86 -16(4)
C83 C84 C85 C86 172.9(7)
C79 C84 C85 C86 -7.8(13)
C80' C84 C85 S5 169(4)
C83 C84 C85 S5 -2.4(7)
C79 C84 C85 S5 176.8(9)
C82 S5 C85 C84 1.7(5)
C82 S5 C85 C86 -174.0(6)
C91 S6 C88 C89 1.8(6)
C91 S6 C88 C87 -176.0(7)
C87 C88 C89 C90 174.9(7)
S6 C88 C89 C90 -2.7(7)
C87 C88 C89 C80 -3.5(12)
S6 C88 C89 C80 178.9(7)
C87 C88 C89 C79' -7(2)
S6 C88 C89 C79' 175.7(18)
C79 C80 C89 C88 -67(2)
S4 C80 C89 C88 107.2(9)
C79 C80 C89 C90 115.0(19)
S4 C80 C89 C90 -71.1(12)
C79 C80 C89 C79' -46(15)
S4 C80 C89 C79' 128(17)
C80' C79' C89 C88 -84(7)
C78' C79' C89 C88 118(5)
C80' C79' C89 C90 94(7)
C78' C79' C89 C90 -64(6)
C80' C79' C89 C80 115(20)
C78' C79' C89 C80 -43(13)
C88 C89 C90 C91 2.5(9)
C80 C89 C90 C91 -179.2(8)
C79' C89 C90 C91 -176(2)
C89 C90 C91 C92 -176.5(8)
C89 C90 C91 S6 -1.1(9)
C88 S6 C91 C90 -0.4(6)
C88 S6 C91 C92 175.2(8)

loop_
_publcif_info_datablock.id
_publcif_info_datablock.publ_exptl
_publcif_info_datablock.publ_geom
_publcif_info_datablock.structure
{2f494956-7b14-4e45-bc33-3cda3557717d} y y y
